data_4313617
loop_
_publ_author_name
'Victorio Cadierno'
'Pascale Crochet'
'Josefina D\'iez'
'Joaqu\'in Garc\'ia-\'Alvarez'
'Sergio E. Garc\'ia-Garrido'
'Jos\'e Gimeno'
'Santiago Garc\'ia-Granda'
'Miguel A. Rodr\'iguez'

_publ_contact_author
;
      Santiago Garc\'ia-Granda
      Departamento de Qu\'imica F\'isica y Anal\'itica
      Facultad de Qu\'imica
      Universidad de Oviedo
      Avda. Juli\'an Claver\'ia, 8
      33071 Oviedo
      Spain
;
_publ_contact_author_email sgg@sauron.quimica.uniovi.es
_publ_contact_author_fax '0034 98 5103125'
_publ_contact_author_phone '0034 98 5103477'
_publ_section_title
;
 Ruthenium(II) and Ruthenium(IV) Complexes Containing \k1-P-, \k2-P,O-,
 and \k3-P,N,O-Iminophosphorane-Phosphine Ligands Ph2PCH2P{NP(O)(OR)2}Ph2
 (R = Et, Ph): Synthesis, Reactivity, Theoretical Studies, and Catalytic
 Activity in Transfer Hydrogenation of Cyclohexanone
;
_journal_name_full 'Inorganic Chemistry'
_journal_page_first 3293
_journal_page_last 3307
_journal_paper_doi 10.1021/ic020702k
_journal_volume 42
_journal_year 2003
_chemical_compound_source synthesis
_chemical_formula_moiety 'C47 H46 Cl2 N O3 P3 Ru'
_chemical_formula_sum 'C47 H46 Cl2 N O3 P3 Ru'
_chemical_formula_weight 937.73
_chemical_name_systematic
;
 ?
;
_space_group_IT_number 2
_symmetry_cell_setting triclinic
_symmetry_space_group_name_Hall '-P 1'
_symmetry_space_group_name_H-M 'P -1'
_atom_sites_solution_hydrogens geom
_atom_sites_solution_primary direct
_atom_sites_solution_secondary difmap
_audit_creation_method SHELXL-97
_cell_angle_alpha 80.267(6)
_cell_angle_beta 85.289(6)
_cell_angle_gamma 70.543(6)
_cell_formula_units_Z 2
_cell_length_a 10.5181(11)
_cell_length_b 13.8693(16)
_cell_length_c 15.8555(15)
_cell_measurement_reflns_used 7069
_cell_measurement_temperature 293(2)
_cell_measurement_theta_max 69.56
_cell_measurement_theta_min 2.83
_cell_volume 2148.7(4)
_computing_cell_refinement 'HKL Scalepack (Otwinowki & Minor 1997)'
_computing_data_collection 'Collet (Nonius BV, 1997-2000)'
_computing_data_reduction 'HKL Denzo and scalepack (Otwinowski & Minor 1997)'
_computing_molecular_graphics 'PLATON (Spek, 2000)'
_computing_publication_material 'SHELXL-97 (Sheldrick, 1997)'
_computing_structure_refinement 'SHELXL-97 (Sheldrick, 1997)'
_computing_structure_solution 'DIRDIF-96 (Beurskens, 1996)'
_diffrn_ambient_temperature 120(2)
_diffrn_detector_area_resol_mean 9
_diffrn_measured_fraction_theta_full 0.940
_diffrn_measured_fraction_theta_max 0.940
_diffrn_measurement_device '95 mm CCD camera on \k-goniostat'
_diffrn_measurement_device_type KappaCCD
_diffrn_measurement_method '\f and \w scan'
_diffrn_radiation_monochromator 'horizontally mounted graphite crystal'
_diffrn_radiation_source 'fine-focus sealed tube'
_diffrn_radiation_type CuK\a
_diffrn_radiation_wavelength 1.54180
_diffrn_reflns_av_R_equivalents 0.0000
_diffrn_reflns_av_sigmaI/netI 0.1131
_diffrn_reflns_limit_h_max 12
_diffrn_reflns_limit_h_min 0
_diffrn_reflns_limit_k_max 16
_diffrn_reflns_limit_k_min -15
_diffrn_reflns_limit_l_max 19
_diffrn_reflns_limit_l_min -18
_diffrn_reflns_number 7609
_diffrn_reflns_theta_full 69.56
_diffrn_reflns_theta_max 69.56
_diffrn_reflns_theta_min 2.83
_diffrn_standards_number 0
_exptl_absorpt_coefficient_mu 5.488
_exptl_absorpt_correction_T_max 0.870
_exptl_absorpt_correction_T_min 0.560
_exptl_absorpt_correction_type empirical
_exptl_absorpt_process_details 'XABS (Parkin, Moezzi & Hope, 1995)'
_exptl_crystal_colour Yelow-Orange
_exptl_crystal_density_diffrn 1.449
_exptl_crystal_density_method 'not measured'
_exptl_crystal_description Prismatic
_exptl_crystal_F_000 964
_exptl_crystal_size_max 0.10
_exptl_crystal_size_mid 0.05
_exptl_crystal_size_min 0.025
_refine_diff_density_max 0.681
_refine_diff_density_min -0.589
_refine_diff_density_rms 0.097
_refine_ls_extinction_method none
_refine_ls_goodness_of_fit_ref 0.966
_refine_ls_hydrogen_treatment mixed
_refine_ls_matrix_type full
_refine_ls_number_parameters 514
_refine_ls_number_reflns 7609
_refine_ls_number_restraints 0
_refine_ls_restrained_S_all 0.966
_refine_ls_R_factor_all 0.0933
_refine_ls_R_factor_gt 0.0480
_refine_ls_shift/su_max 0.001
_refine_ls_shift/su_mean 0.000
_refine_ls_structure_factor_coef Fsqd
_refine_ls_weighting_details 'w=1/[\s^2^(Fo^2^)+(0.0492P)^2^+0.0000P] where P=(Fo^2^+2Fc^2^)/3'
_refine_ls_weighting_scheme calc
_refine_ls_wR_factor_gt 0.0978
_refine_ls_wR_factor_ref 0.1241
_reflns_number_gt 4985
_reflns_number_total 7609
_reflns_threshold_expression >2sigma(I)
_cod_data_source_file ic020702k_3.cif
_cod_data_source_block 2b
_cod_depositor_comments
;
The following automatic conversions were performed:

'_symmetry_cell_setting' value 'Triclinic' changed to 'triclinic'
according to the built-in table from CIF Core dictionary named
'cif_core.dic' version 2.4.1 from
2010-06-29.

'_exptl_absorpt_correction_type' value 'Empirical'
changed to 'empirical' according to the built-in table from CIF Core
dictionary named 'cif_core.dic' version 2.4.1 from 2010-06-29.

Automatic conversion script
Id: cif_fix_values 1646 2011-03-28 12:23:43Z adriana 
;
_cod_database_code 4313617

loop_
_symmetry_equiv_pos_as_xyz
'x, y, z'
'-x, -y, -z'

loop_
_atom_site_label
_atom_site_type_symbol
_atom_site_fract_x
_atom_site_fract_y
_atom_site_fract_z
_atom_site_U_iso_or_equiv
_atom_site_adp_type
_atom_site_occupancy
_atom_site_calc_flag
_atom_site_refinement_flags
_atom_site_disorder_assembly
_atom_site_disorder_group
Ru1 Ru 0.19823(4) 0.32238(3) 0.45730(2) 0.03099(14) Uani 1 d . . .
P1 P 0.32978(12) 0.23948(9) 0.34719(8) 0.0297(3) Uani 1 d . . .
P2 P 0.31490(12) 0.25539(9) 0.14603(8) 0.0290(3) Uani 1 d . . .
P3 P 0.60040(13) 0.20049(10) 0.10309(8) 0.0329(3) Uani 1 d . . .
Cl1 Cl 0.00534(11) 0.35802(9) 0.36910(8) 0.0361(3) Uani 1 d . . .
Cl2 Cl 0.24549(12) 0.47184(9) 0.37799(8) 0.0349(3) Uani 1 d . . .
O3 O 0.7165(3) 0.0945(2) 0.1349(2) 0.0338(8) Uani 1 d . . .
O2 O 0.5968(3) 0.2033(3) 0.0013(2) 0.0372(8) Uani 1 d . . .
O1 O 0.6411(3) 0.2853(2) 0.1230(2) 0.0373(8) Uani 1 d . . .
N1 N 0.4652(4) 0.1819(3) 0.1382(3) 0.0318(9) Uani 1 d . . .
C1 C 0.1083(5) 0.2341(4) 0.5594(3) 0.0365(12) Uani 1 d . . .
C2 C 0.0617(5) 0.3383(4) 0.5732(3) 0.0420(13) Uani 1 d . . .
H2 H -0.0306 0.3713 0.5794 0.050 Uiso 1 calc R . .
C3 C 0.1495(5) 0.3929(4) 0.5777(3) 0.0385(13) Uani 1 d . . .
H3 H 0.1155 0.4619 0.5855 0.046 Uiso 1 calc R . .
C4 C 0.2924(5) 0.3433(4) 0.5702(3) 0.0349(12) Uani 1 d . . .
C5 C 0.3402(5) 0.2392(4) 0.5586(3) 0.0334(12) Uani 1 d . . .
H5 H 0.4326 0.2053 0.5548 0.040 Uiso 1 calc R . .
C6 C 0.2489(5) 0.1849(4) 0.5527(3) 0.0342(12) Uani 1 d . . .
H6 H 0.2823 0.1161 0.5443 0.041 Uiso 1 calc R . .
C7 C 0.0086(5) 0.1780(5) 0.5574(4) 0.0474(15) Uani 1 d . . .
H7A H -0.0813 0.2248 0.5630 0.071 Uiso 1 calc R . .
H7B H 0.0247 0.1215 0.6038 0.071 Uiso 1 calc R . .
H7C H 0.0189 0.1518 0.5040 0.071 Uiso 1 calc R . .
C8 C 0.3837(6) 0.4055(4) 0.5782(3) 0.0424(14) Uani 1 d . . .
H8 H 0.3443 0.4743 0.5450 0.051 Uiso 1 calc R . .
C9 C 0.5265(6) 0.3604(5) 0.5434(4) 0.0525(16) Uani 1 d . . .
H9A H 0.5780 0.4040 0.5504 0.079 Uiso 1 calc R . .
H9B H 0.5242 0.3564 0.4838 0.079 Uiso 1 calc R . .
H9C H 0.5676 0.2924 0.5742 0.079 Uiso 1 calc R . .
C10 C 0.3834(7) 0.4200(5) 0.6724(4) 0.0582(17) Uani 1 d . . .
H10A H 0.4404 0.4602 0.6777 0.087 Uiso 1 calc R . .
H10B H 0.4167 0.3536 0.7073 0.087 Uiso 1 calc R . .
H10C H 0.2931 0.4554 0.6909 0.087 Uiso 1 calc R . .
C11 C 0.2775(5) 0.3158(4) 0.2413(3) 0.0325(12) Uani 1 d . . .
H11A H 0.1805 0.3485 0.2447 0.039 Uiso 1 calc R . .
H11B H 0.3169 0.3709 0.2325 0.039 Uiso 1 calc R . .
C12 C 0.6799(5) 0.2454(4) -0.0572(3) 0.0366(12) Uani 1 d . . .
C13 C 0.8171(5) 0.2165(4) -0.0471(3) 0.0413(13) Uani 1 d . . .
H13 H 0.8573 0.1702 0.0003 0.050 Uiso 1 calc R . .
C14 C 0.8945(6) 0.2573(5) -0.1085(4) 0.0508(15) Uani 1 d . . .
H14 H 0.9870 0.2389 -0.1021 0.061 Uiso 1 calc R . .
C15 C 0.8348(7) 0.3249(6) -0.1787(4) 0.0632(19) Uani 1 d . . .
H15 H 0.8869 0.3514 -0.2204 0.076 Uiso 1 calc R . .
C16 C 0.6980(7) 0.3534(5) -0.1872(4) 0.0628(18) Uani 1 d . . .
H16 H 0.6575 0.4000 -0.2344 0.075 Uiso 1 calc R . .
C17 C 0.6194(6) 0.3134(5) -0.1261(4) 0.0519(15) Uani 1 d . . .
H17 H 0.5266 0.3328 -0.1321 0.062 Uiso 1 calc R . .
C18 C 0.7090(5) -0.0057(4) 0.1420(3) 0.0312(11) Uani 1 d . . .
C19 C 0.6449(5) -0.0351(4) 0.0838(3) 0.0357(12) Uani 1 d . . .
H19 H 0.6024 0.0123 0.0376 0.043 Uiso 1 calc R . .
C20 C 0.6443(5) -0.1350(4) 0.0943(4) 0.0421(13) Uani 1 d . . .
H20 H 0.5995 -0.1545 0.0554 0.050 Uiso 1 calc R . .
C21 C 0.7086(5) -0.2070(4) 0.1614(3) 0.0424(14) Uani 1 d . . .
H21 H 0.7085 -0.2748 0.1673 0.051 Uiso 1 calc R . .
C22 C 0.7731(5) -0.1773(4) 0.2195(3) 0.0434(14) Uani 1 d . . .
H22 H 0.8172 -0.2256 0.2648 0.052 Uiso 1 calc R . .
C23 C 0.7727(5) -0.0754(4) 0.2110(3) 0.0386(13) Uani 1 d . . .
H23 H 0.8145 -0.0548 0.2509 0.046 Uiso 1 calc R . .
C24 C 0.2045(5) 0.1806(4) 0.1462(3) 0.0308(11) Uani 1 d . . .
C25 C 0.2569(5) 0.0814(4) 0.1257(3) 0.0350(12) Uani 1 d . . .
H25 H 0.3490 0.0531 0.1146 0.042 Uiso 1 calc R . .
C26 C 0.1725(5) 0.0243(4) 0.1217(3) 0.0404(13) Uani 1 d . . .
H26 H 0.2076 -0.0421 0.1074 0.048 Uiso 1 calc R . .
C27 C 0.0375(5) 0.0656(4) 0.1387(4) 0.0440(14) Uani 1 d . . .
H27 H -0.0186 0.0267 0.1363 0.053 Uiso 1 calc R . .
C28 C -0.0171(5) 0.1644(4) 0.1595(3) 0.0390(13) Uani 1 d . . .
H28 H -0.1094 0.1920 0.1703 0.047 Uiso 1 calc R . .
C29 C 0.0658(5) 0.2213(4) 0.1641(3) 0.0372(12) Uani 1 d . . .
H29 H 0.0300 0.2873 0.1791 0.045 Uiso 1 calc R . .
C30 C 0.2665(5) 0.3627(4) 0.0592(3) 0.0329(12) Uani 1 d . . .
C31 C 0.1741(5) 0.3701(4) -0.0003(3) 0.0397(13) Uani 1 d . . .
H31 H 0.1297 0.3214 0.0055 0.048 Uiso 1 calc R . .
C32 C 0.1472(6) 0.4497(5) -0.0686(4) 0.0502(15) Uani 1 d . . .
H32 H 0.0847 0.4546 -0.1087 0.060 Uiso 1 calc R . .
C33 C 0.2131(6) 0.5218(4) -0.0773(4) 0.0516(15) Uani 1 d . . .
H33 H 0.1954 0.5749 -0.1236 0.062 Uiso 1 calc R . .
C34 C 0.3048(6) 0.5155(4) -0.0179(4) 0.0497(15) Uani 1 d . . .
H34 H 0.3484 0.5647 -0.0237 0.060 Uiso 1 calc R . .
C35 C 0.3320(5) 0.4359(4) 0.0504(3) 0.0405(13) Uani 1 d . . .
H35 H 0.3942 0.4314 0.0905 0.049 Uiso 1 calc R . .
C36 C 0.3216(5) 0.1109(4) 0.3417(3) 0.0283(11) Uani 1 d . . .
C37 C 0.4302(5) 0.0304(4) 0.3137(3) 0.0341(12) Uani 1 d . . .
H37 H 0.5136 0.0395 0.3004 0.041 Uiso 1 calc R . .
C38 C 0.4130(5) -0.0622(4) 0.3061(3) 0.0381(13) Uani 1 d . . .
H38 H 0.4855 -0.1158 0.2889 0.046 Uiso 1 calc R . .
C39 C 0.2894(6) -0.0759(4) 0.3239(3) 0.0408(13) Uani 1 d . . .
H39 H 0.2787 -0.1384 0.3185 0.049 Uiso 1 calc R . .
C40 C 0.1816(5) 0.0027(4) 0.3496(3) 0.0394(13) Uani 1 d . . .
H40 H 0.0980 -0.0067 0.3608 0.047 Uiso 1 calc R . .
C41 C 0.1970(5) 0.0959(4) 0.3591(3) 0.0346(12) Uani 1 d . . .
H41 H 0.1238 0.1485 0.3771 0.041 Uiso 1 calc R . .
C42 C 0.5082(5) 0.2203(4) 0.3546(3) 0.0323(12) Uani 1 d . . .
C43 C 0.5685(5) 0.2908(4) 0.3111(3) 0.0375(13) Uani 1 d . . .
H43 H 0.5179 0.3472 0.2737 0.045 Uiso 1 calc R . .
C44 C 0.7027(5) 0.2780(5) 0.3227(4) 0.0440(14) Uani 1 d . . .
H44 H 0.7421 0.3251 0.2931 0.053 Uiso 1 calc R . .
C45 C 0.7771(5) 0.1945(5) 0.3788(4) 0.0471(15) Uani 1 d . . .
H45 H 0.8675 0.1851 0.3861 0.056 Uiso 1 calc R . .
C46 C 0.7197(5) 0.1251(4) 0.4239(4) 0.0447(14) Uani 1 d . . .
H46 H 0.7708 0.0699 0.4621 0.054 Uiso 1 calc R . .
C47 C 0.5859(5) 0.1374(4) 0.4125(3) 0.0376(12) Uani 1 d . . .
H47 H 0.5471 0.0906 0.4434 0.045 Uiso 1 calc R . .

loop_
_atom_site_aniso_label
_atom_site_aniso_U_11
_atom_site_aniso_U_22
_atom_site_aniso_U_33
_atom_site_aniso_U_23
_atom_site_aniso_U_13
_atom_site_aniso_U_12
Ru1 0.0310(2) 0.0304(2) 0.0313(2) -0.00455(16) -0.00099(16) -0.00970(17)
P1 0.0291(7) 0.0294(7) 0.0308(7) -0.0043(6) -0.0017(5) -0.0096(6)
P2 0.0286(7) 0.0291(7) 0.0300(7) -0.0043(5) -0.0009(5) -0.0103(6)
P3 0.0327(7) 0.0333(7) 0.0325(7) -0.0028(6) 0.0001(6) -0.0118(6)
Cl1 0.0310(7) 0.0379(7) 0.0391(7) -0.0091(6) -0.0029(5) -0.0086(6)
Cl2 0.0410(7) 0.0314(6) 0.0330(7) -0.0042(5) -0.0003(5) -0.0132(6)
O3 0.0263(18) 0.0334(19) 0.040(2) -0.0029(16) -0.0009(15) -0.0090(15)
O2 0.036(2) 0.044(2) 0.036(2) -0.0050(16) 0.0001(16) -0.0187(17)
O1 0.042(2) 0.0341(19) 0.040(2) -0.0075(16) 0.0002(16) -0.0176(17)
N1 0.027(2) 0.032(2) 0.036(2) -0.0044(19) 0.0023(18) -0.0088(18)
C1 0.036(3) 0.045(3) 0.030(3) -0.002(2) -0.003(2) -0.017(3)
C2 0.040(3) 0.049(4) 0.034(3) -0.005(3) 0.000(3) -0.011(3)
C3 0.056(4) 0.029(3) 0.028(3) -0.004(2) -0.001(3) -0.011(3)
C4 0.043(3) 0.034(3) 0.028(3) 0.008(2) -0.009(2) -0.016(3)
C5 0.033(3) 0.040(3) 0.025(3) -0.003(2) 0.000(2) -0.010(2)
C6 0.041(3) 0.033(3) 0.030(3) -0.006(2) 0.000(2) -0.014(2)
C7 0.041(3) 0.062(4) 0.045(3) -0.003(3) 0.006(3) -0.029(3)
C8 0.057(4) 0.036(3) 0.039(3) 0.002(2) -0.010(3) -0.023(3)
C9 0.055(4) 0.057(4) 0.059(4) -0.005(3) -0.008(3) -0.035(3)
C10 0.081(5) 0.067(4) 0.041(4) -0.012(3) -0.007(3) -0.040(4)
C11 0.029(3) 0.035(3) 0.033(3) -0.003(2) -0.003(2) -0.009(2)
C12 0.042(3) 0.041(3) 0.029(3) -0.003(2) 0.004(2) -0.020(3)
C13 0.042(3) 0.049(3) 0.035(3) -0.003(3) -0.002(3) -0.018(3)
C14 0.046(4) 0.068(4) 0.044(4) -0.012(3) 0.006(3) -0.027(3)
C15 0.065(5) 0.093(5) 0.041(4) -0.001(4) 0.013(3) -0.047(4)
C16 0.073(5) 0.072(5) 0.046(4) 0.013(3) -0.008(3) -0.035(4)
C17 0.047(4) 0.068(4) 0.041(3) 0.002(3) -0.003(3) -0.023(3)
C18 0.030(3) 0.034(3) 0.030(3) -0.004(2) 0.008(2) -0.013(2)
C19 0.032(3) 0.040(3) 0.036(3) -0.008(2) 0.002(2) -0.012(2)
C20 0.041(3) 0.042(3) 0.045(3) -0.009(3) -0.004(3) -0.014(3)
C21 0.050(3) 0.037(3) 0.043(3) -0.012(3) 0.013(3) -0.018(3)
C22 0.046(3) 0.040(3) 0.034(3) 0.006(3) 0.005(3) -0.007(3)
C23 0.037(3) 0.044(3) 0.033(3) -0.004(3) 0.001(2) -0.012(3)
C24 0.027(3) 0.036(3) 0.030(3) 0.001(2) -0.002(2) -0.013(2)
C25 0.029(3) 0.034(3) 0.040(3) -0.005(2) -0.003(2) -0.008(2)
C26 0.040(3) 0.037(3) 0.048(3) -0.010(3) -0.003(3) -0.016(3)
C27 0.041(3) 0.051(4) 0.048(3) -0.007(3) -0.008(3) -0.026(3)
C28 0.029(3) 0.050(3) 0.042(3) -0.009(3) 0.000(2) -0.018(3)
C29 0.036(3) 0.037(3) 0.038(3) -0.010(2) -0.004(2) -0.009(3)
C30 0.029(3) 0.031(3) 0.036(3) -0.007(2) 0.001(2) -0.005(2)
C31 0.040(3) 0.041(3) 0.036(3) -0.002(3) -0.004(3) -0.012(3)
C32 0.052(4) 0.051(4) 0.039(3) -0.004(3) -0.008(3) -0.005(3)
C33 0.057(4) 0.034(3) 0.048(4) 0.012(3) 0.003(3) -0.004(3)
C34 0.048(4) 0.039(3) 0.060(4) 0.000(3) 0.008(3) -0.017(3)
C35 0.039(3) 0.040(3) 0.042(3) -0.004(3) 0.002(3) -0.015(3)
C36 0.031(3) 0.030(3) 0.026(3) -0.003(2) -0.003(2) -0.012(2)
C37 0.030(3) 0.033(3) 0.036(3) -0.001(2) 0.000(2) -0.007(2)
C38 0.038(3) 0.034(3) 0.040(3) -0.009(2) -0.004(2) -0.006(2)
C39 0.054(4) 0.032(3) 0.040(3) -0.004(2) -0.005(3) -0.017(3)
C40 0.037(3) 0.042(3) 0.044(3) -0.006(3) 0.002(3) -0.021(3)
C41 0.035(3) 0.036(3) 0.034(3) -0.004(2) -0.001(2) -0.013(2)
C42 0.029(3) 0.036(3) 0.031(3) -0.011(2) -0.001(2) -0.007(2)
C43 0.038(3) 0.039(3) 0.038(3) -0.009(2) -0.003(2) -0.014(3)
C44 0.040(3) 0.057(4) 0.043(3) -0.013(3) 0.003(3) -0.024(3)
C45 0.031(3) 0.066(4) 0.047(4) -0.021(3) -0.003(3) -0.014(3)
C46 0.036(3) 0.045(3) 0.051(4) -0.012(3) -0.010(3) -0.006(3)
C47 0.038(3) 0.042(3) 0.035(3) -0.006(2) -0.003(2) -0.014(3)

loop_
_atom_type_symbol
_atom_type_description
_atom_type_scat_dispersion_real
_atom_type_scat_dispersion_imag
_atom_type_scat_source
C C 0.0181 0.0091 'International Tables Vol C Tables 4.2.6.8 and 6.1.1.4'
H H 0.0000 0.0000 'International Tables Vol C Tables 4.2.6.8 and 6.1.1.4'
O O 0.0492 0.0322 'International Tables Vol C Tables 4.2.6.8 and 6.1.1.4'
P P 0.2955 0.4335 'International Tables Vol C Tables 4.2.6.8 and 6.1.1.4'
Cl Cl 0.3639 0.7018 'International Tables Vol C Tables 4.2.6.8 and 6.1.1.4'
N N 0.0311 0.0180 'International Tables Vol C Tables 4.2.6.8 and 6.1.1.4'
Ru Ru 0.0552 3.2960 'International Tables Vol C Tables 4.2.6.8 and 6.1.1.4'

loop_
_geom_angle_atom_site_label_1
_geom_angle_atom_site_label_2
_geom_angle_atom_site_label_3
_geom_angle
_geom_angle_site_symmetry_1
_geom_angle_site_symmetry_3
_geom_angle_publ_flag
C6 Ru1 C5 38.14(17) . . ?
C6 Ru1 C1 37.63(18) . . ?
C5 Ru1 C1 68.27(18) . . ?
C6 Ru1 C4 67.95(17) . . ?
C5 Ru1 C4 37.10(18) . . ?
C1 Ru1 C4 80.45(17) . . ?
C6 Ru1 C2 66.7(2) . . ?
C5 Ru1 C2 78.73(19) . . ?
C1 Ru1 C2 37.11(19) . . ?
C4 Ru1 C2 66.69(19) . . ?
C6 Ru1 C3 79.25(18) . . ?
C5 Ru1 C3 66.89(19) . . ?
C1 Ru1 C3 66.91(19) . . ?
C4 Ru1 C3 37.55(19) . . ?
C2 Ru1 C3 36.20(18) . . ?
C6 Ru1 P1 94.86(14) . . ?
C5 Ru1 P1 95.81(14) . . ?
C1 Ru1 P1 119.68(15) . . ?
C4 Ru1 P1 121.30(14) . . ?
C2 Ru1 P1 156.56(15) . . ?
C3 Ru1 P1 158.71(14) . . ?
C6 Ru1 Cl2 151.53(13) . . ?
C5 Ru1 Cl2 113.61(13) . . ?
C1 Ru1 Cl2 157.21(14) . . ?
C4 Ru1 Cl2 88.81(12) . . ?
C2 Ru1 Cl2 120.10(15) . . ?
C3 Ru1 Cl2 92.42(13) . . ?
P1 Ru1 Cl2 83.07(4) . . ?
C6 Ru1 Cl1 118.43(13) . . ?
C5 Ru1 Cl1 156.52(13) . . ?
C1 Ru1 Cl1 90.17(13) . . ?
C4 Ru1 Cl1 151.56(14) . . ?
C2 Ru1 Cl1 89.71(14) . . ?
C3 Ru1 Cl1 114.19(14) . . ?
P1 Ru1 Cl1 86.69(4) . . ?
Cl2 Ru1 Cl1 89.87(4) . . ?
C42 P1 C36 104.8(2) . . ?
C42 P1 C11 106.8(2) . . ?
C36 P1 C11 105.3(2) . . ?
C42 P1 Ru1 112.88(16) . . ?
C36 P1 Ru1 115.36(16) . . ?
C11 P1 Ru1 111.04(17) . . ?
N1 P2 C24 108.5(2) . . ?
N1 P2 C11 114.2(2) . . ?
C24 P2 C11 108.1(2) . . ?
N1 P2 C30 114.0(2) . . ?
C24 P2 C30 107.6(2) . . ?
C11 P2 C30 104.2(2) . . ?
O1 P3 N1 122.9(2) . . ?
O1 P3 O3 107.51(19) . . ?
N1 P3 O3 104.97(19) . . ?
O1 P3 O2 111.55(19) . . ?
N1 P3 O2 103.95(19) . . ?
O3 P3 O2 104.43(19) . . ?
C18 O3 P3 126.5(3) . . ?
C12 O2 P3 122.3(3) . . ?
P3 N1 P2 133.7(3) . . ?
C6 C1 C2 117.8(4) . . ?
C6 C1 C7 122.5(5) . . ?
C2 C1 C7 119.6(5) . . ?
C6 C1 Ru1 69.6(3) . . ?
C2 C1 Ru1 72.4(3) . . ?
C7 C1 Ru1 132.0(4) . . ?
C3 C2 C1 122.0(5) . . ?
C3 C2 Ru1 72.1(3) . . ?
C1 C2 Ru1 70.5(3) . . ?
C3 C2 H2 119.0 . . ?
C1 C2 H2 119.0 . . ?
Ru1 C2 H2 131.5 . . ?
C2 C3 C4 120.2(5) . . ?
C2 C3 Ru1 71.7(3) . . ?
C4 C3 Ru1 70.6(3) . . ?
C2 C3 H3 119.9 . . ?
C4 C3 H3 119.9 . . ?
Ru1 C3 H3 130.4 . . ?
C5 C4 C3 118.4(4) . . ?
C5 C4 C8 123.5(5) . . ?
C3 C4 C8 118.0(5) . . ?
C5 C4 Ru1 70.0(3) . . ?
C3 C4 Ru1 71.8(3) . . ?
C8 C4 Ru1 131.4(3) . . ?
C4 C5 C6 120.6(5) . . ?
C4 C5 Ru1 72.9(3) . . ?
C6 C5 Ru1 70.3(3) . . ?
C4 C5 H5 119.7 . . ?
C6 C5 H5 119.7 . . ?
Ru1 C5 H5 129.6 . . ?
C1 C6 C5 120.9(5) . . ?
C1 C6 Ru1 72.8(3) . . ?
C5 C6 Ru1 71.6(3) . . ?
C1 C6 H6 119.6 . . ?
C5 C6 H6 119.6 . . ?
Ru1 C6 H6 128.4 . . ?
C1 C7 H7A 109.5 . . ?
C1 C7 H7B 109.5 . . ?
H7A C7 H7B 109.5 . . ?
C1 C7 H7C 109.5 . . ?
H7A C7 H7C 109.5 . . ?
H7B C7 H7C 109.5 . . ?
C4 C8 C9 114.2(5) . . ?
C4 C8 C10 109.1(4) . . ?
C9 C8 C10 111.1(5) . . ?
C4 C8 H8 107.4 . . ?
C9 C8 H8 107.4 . . ?
C10 C8 H8 107.4 . . ?
C8 C9 H9A 109.5 . . ?
C8 C9 H9B 109.5 . . ?
H9A C9 H9B 109.5 . . ?
C8 C9 H9C 109.5 . . ?
H9A C9 H9C 109.5 . . ?
H9B C9 H9C 109.5 . . ?
C8 C10 H10A 109.5 . . ?
C8 C10 H10B 109.5 . . ?
H10A C10 H10B 109.5 . . ?
C8 C10 H10C 109.5 . . ?
H10A C10 H10C 109.5 . . ?
H10B C10 H10C 109.5 . . ?
P2 C11 P1 120.9(3) . . ?
P2 C11 H11A 107.1 . . ?
P1 C11 H11A 107.1 . . ?
P2 C11 H11B 107.1 . . ?
P1 C11 H11B 107.1 . . ?
H11A C11 H11B 106.8 . . ?
C17 C12 C13 121.2(5) . . ?
C17 C12 O2 117.0(5) . . ?
C13 C12 O2 121.8(4) . . ?
C12 C13 C14 119.2(5) . . ?
C12 C13 H13 120.4 . . ?
C14 C13 H13 120.4 . . ?
C15 C14 C13 120.1(5) . . ?
C15 C14 H14 119.9 . . ?
C13 C14 H14 119.9 . . ?
C16 C15 C14 119.8(5) . . ?
C16 C15 H15 120.1 . . ?
C14 C15 H15 120.1 . . ?
C15 C16 C17 120.7(6) . . ?
C15 C16 H16 119.7 . . ?
C17 C16 H16 119.7 . . ?
C12 C17 C16 119.0(5) . . ?
C12 C17 H17 120.5 . . ?
C16 C17 H17 120.5 . . ?
C19 C18 C23 121.0(5) . . ?
C19 C18 O3 123.0(4) . . ?
C23 C18 O3 116.0(4) . . ?
C20 C19 C18 119.4(5) . . ?
C20 C19 H19 120.3 . . ?
C18 C19 H19 120.3 . . ?
C19 C20 C21 121.3(5) . . ?
C19 C20 H20 119.4 . . ?
C21 C20 H20 119.4 . . ?
C22 C21 C20 119.2(5) . . ?
C22 C21 H21 120.4 . . ?
C20 C21 H21 120.4 . . ?
C21 C22 C23 120.5(5) . . ?
C21 C22 H22 119.7 . . ?
C23 C22 H22 119.7 . . ?
C18 C23 C22 118.6(5) . . ?
C18 C23 H23 120.7 . . ?
C22 C23 H23 120.7 . . ?
C25 C24 C29 119.2(4) . . ?
C25 C24 P2 119.2(4) . . ?
C29 C24 P2 121.5(4) . . ?
C26 C25 C24 120.1(5) . . ?
C26 C25 H25 119.9 . . ?
C24 C25 H25 119.9 . . ?
C27 C26 C25 119.8(5) . . ?
C27 C26 H26 120.1 . . ?
C25 C26 H26 120.1 . . ?
C26 C27 C28 121.1(5) . . ?
C26 C27 H27 119.4 . . ?
C28 C27 H27 119.4 . . ?
C29 C28 C27 119.4(5) . . ?
C29 C28 H28 120.3 . . ?
C27 C28 H28 120.3 . . ?
C28 C29 C24 120.3(5) . . ?
C28 C29 H29 119.9 . . ?
C24 C29 H29 119.9 . . ?
C31 C30 C35 119.7(5) . . ?
C31 C30 P2 122.3(4) . . ?
C35 C30 P2 117.9(4) . . ?
C30 C31 C32 120.1(5) . . ?
C30 C31 H31 119.9 . . ?
C32 C31 H31 119.9 . . ?
C33 C32 C31 119.9(5) . . ?
C33 C32 H32 120.0 . . ?
C31 C32 H32 120.0 . . ?
C34 C33 C32 120.3(5) . . ?
C34 C33 H33 119.8 . . ?
C32 C33 H33 119.8 . . ?
C33 C34 C35 119.9(5) . . ?
C33 C34 H34 120.1 . . ?
C35 C34 H34 120.1 . . ?
C34 C35 C30 120.0(5) . . ?
C34 C35 H35 120.0 . . ?
C30 C35 H35 120.0 . . ?
C41 C36 C37 118.6(4) . . ?
C41 C36 P1 117.4(4) . . ?
C37 C36 P1 123.7(3) . . ?
C38 C37 C36 120.1(5) . . ?
C38 C37 H37 120.0 . . ?
C36 C37 H37 120.0 . . ?
C39 C38 C37 120.5(5) . . ?
C39 C38 H38 119.8 . . ?
C37 C38 H38 119.8 . . ?
C40 C39 C38 120.2(5) . . ?
C40 C39 H39 119.9 . . ?
C38 C39 H39 119.9 . . ?
C39 C40 C41 120.4(5) . . ?
C39 C40 H40 119.8 . . ?
C41 C40 H40 119.8 . . ?
C40 C41 C36 120.2(5) . . ?
C40 C41 H41 119.9 . . ?
C36 C41 H41 119.9 . . ?
C43 C42 C47 118.3(4) . . ?
C43 C42 P1 122.3(4) . . ?
C47 C42 P1 119.1(4) . . ?
C44 C43 C42 121.0(5) . . ?
C44 C43 H43 119.5 . . ?
C42 C43 H43 119.5 . . ?
C45 C44 C43 119.3(5) . . ?
C45 C44 H44 120.4 . . ?
C43 C44 H44 120.4 . . ?
C46 C45 C44 121.0(5) . . ?
C46 C45 H45 119.5 . . ?
C44 C45 H45 119.5 . . ?
C45 C46 C47 120.0(5) . . ?
C45 C46 H46 120.0 . . ?
C47 C46 H46 120.0 . . ?
C46 C47 C42 120.4(5) . . ?
C46 C47 H47 119.8 . . ?
C42 C47 H47 119.8 . . ?

loop_
_geom_bond_atom_site_label_1
_geom_bond_atom_site_label_2
_geom_bond_distance
_geom_bond_site_symmetry_2
_geom_bond_publ_flag
Ru1 C6 2.165(5) . ?
Ru1 C5 2.182(5) . ?
Ru1 C1 2.206(5) . ?
Ru1 C4 2.220(5) . ?
Ru1 C2 2.231(5) . ?
Ru1 C3 2.236(5) . ?
Ru1 P1 2.3467(13) . ?
Ru1 Cl2 2.4140(12) . ?
Ru1 Cl1 2.4249(12) . ?
P1 C42 1.817(5) . ?
P1 C36 1.830(5) . ?
P1 C11 1.846(5) . ?
P2 N1 1.578(4) . ?
P2 C24 1.796(5) . ?
P2 C11 1.802(5) . ?
P2 C30 1.814(5) . ?
P3 O1 1.467(3) . ?
P3 N1 1.569(4) . ?
P3 O3 1.601(3) . ?
P3 O2 1.611(4) . ?
O3 C18 1.403(6) . ?
O2 C12 1.411(6) . ?
C1 C6 1.410(7) . ?
C1 C2 1.412(7) . ?
C1 C7 1.504(7) . ?
C2 C3 1.388(7) . ?
C2 H2 0.9300 . ?
C3 C4 1.434(7) . ?
C3 H3 0.9300 . ?
C4 C5 1.401(7) . ?
C4 C8 1.514(7) . ?
C5 C6 1.420(7) . ?
C5 H5 0.9300 . ?
C6 H6 0.9300 . ?
C7 H7A 0.9600 . ?
C7 H7B 0.9600 . ?
C7 H7C 0.9600 . ?
C8 C9 1.519(8) . ?
C8 C10 1.540(8) . ?
C8 H8 0.9800 . ?
C9 H9A 0.9600 . ?
C9 H9B 0.9600 . ?
C9 H9C 0.9600 . ?
C10 H10A 0.9600 . ?
C10 H10B 0.9600 . ?
C10 H10C 0.9600 . ?
C11 H11A 0.9700 . ?
C11 H11B 0.9700 . ?
C12 C17 1.362(7) . ?
C12 C13 1.378(7) . ?
C13 C14 1.385(7) . ?
C13 H13 0.9300 . ?
C14 C15 1.372(8) . ?
C14 H14 0.9300 . ?
C15 C16 1.371(8) . ?
C15 H15 0.9300 . ?
C16 C17 1.385(8) . ?
C16 H16 0.9300 . ?
C17 H17 0.9300 . ?
C18 C19 1.373(7) . ?
C18 C23 1.383(7) . ?
C19 C20 1.368(7) . ?
C19 H19 0.9300 . ?
C20 C21 1.377(7) . ?
C20 H20 0.9300 . ?
C21 C22 1.377(7) . ?
C21 H21 0.9300 . ?
C22 C23 1.396(7) . ?
C22 H22 0.9300 . ?
C23 H23 0.9300 . ?
C24 C25 1.385(7) . ?
C24 C29 1.401(7) . ?
C25 C26 1.384(7) . ?
C25 H25 0.9300 . ?
C26 C27 1.365(7) . ?
C26 H26 0.9300 . ?
C27 C28 1.383(7) . ?
C27 H27 0.9300 . ?
C28 C29 1.371(7) . ?
C28 H28 0.9300 . ?
C29 H29 0.9300 . ?
C30 C31 1.377(7) . ?
C30 C35 1.388(7) . ?
C31 C32 1.383(7) . ?
C31 H31 0.9300 . ?
C32 C33 1.377(8) . ?
C32 H32 0.9300 . ?
C33 C34 1.375(8) . ?
C33 H33 0.9300 . ?
C34 C35 1.381(8) . ?
C34 H34 0.9300 . ?
C35 H35 0.9300 . ?
C36 C41 1.393(6) . ?
C36 C37 1.409(7) . ?
C37 C38 1.381(7) . ?
C37 H37 0.9300 . ?
C38 C39 1.375(7) . ?
C38 H38 0.9300 . ?
C39 C40 1.375(7) . ?
C39 H39 0.9300 . ?
C40 C41 1.389(7) . ?
C40 H40 0.9300 . ?
C41 H41 0.9300 . ?
C42 C43 1.395(7) . ?
C42 C47 1.405(7) . ?
C43 C44 1.386(7) . ?
C43 H43 0.9300 . ?
C44 C45 1.381(8) . ?
C44 H44 0.9300 . ?
C45 C46 1.373(8) . ?
C45 H45 0.9300 . ?
C46 C47 1.383(7) . ?
C46 H46 0.9300 . ?
C47 H47 0.9300 . ?

loop_
_geom_torsion_atom_site_label_1
_geom_torsion_atom_site_label_2
_geom_torsion_atom_site_label_3
_geom_torsion_atom_site_label_4
_geom_torsion
_geom_torsion_site_symmetry_1
_geom_torsion_site_symmetry_2
_geom_torsion_site_symmetry_3
_geom_torsion_site_symmetry_4
_geom_torsion_publ_flag
C6 Ru1 P1 C42 -78.7(2) . . . . ?
C5 Ru1 P1 C42 -40.4(2) . . . . ?
C1 Ru1 P1 C42 -108.7(2) . . . . ?
C4 Ru1 P1 C42 -11.6(2) . . . . ?
C2 Ru1 P1 C42 -115.4(4) . . . . ?
C3 Ru1 P1 C42 -6.0(4) . . . . ?
Cl2 Ru1 P1 C42 72.75(18) . . . . ?
Cl1 Ru1 P1 C42 163.03(18) . . . . ?
C6 Ru1 P1 C36 41.8(2) . . . . ?
C5 Ru1 P1 C36 80.1(2) . . . . ?
C1 Ru1 P1 C36 11.8(2) . . . . ?
C4 Ru1 P1 C36 108.9(2) . . . . ?
C2 Ru1 P1 C36 5.1(4) . . . . ?
C3 Ru1 P1 C36 114.5(4) . . . . ?
Cl2 Ru1 P1 C36 -166.78(17) . . . . ?
Cl1 Ru1 P1 C36 -76.51(17) . . . . ?
C6 Ru1 P1 C11 161.4(2) . . . . ?
C5 Ru1 P1 C11 -160.3(2) . . . . ?
C1 Ru1 P1 C11 131.5(2) . . . . ?
C4 Ru1 P1 C11 -131.5(2) . . . . ?
C2 Ru1 P1 C11 124.7(4) . . . . ?
C3 Ru1 P1 C11 -125.9(4) . . . . ?
Cl2 Ru1 P1 C11 -47.11(17) . . . . ?
Cl1 Ru1 P1 C11 43.16(17) . . . . ?
O1 P3 O3 C18 168.3(4) . . . . ?
N1 P3 O3 C18 35.9(4) . . . . ?
O2 P3 O3 C18 -73.1(4) . . . . ?
O1 P3 O2 C12 28.1(4) . . . . ?
N1 P3 O2 C12 162.5(4) . . . . ?
O3 P3 O2 C12 -87.7(4) . . . . ?
O1 P3 N1 P2 44.8(5) . . . . ?
O3 P3 N1 P2 167.8(3) . . . . ?
O2 P3 N1 P2 -82.8(4) . . . . ?
C24 P2 N1 P3 154.3(3) . . . . ?
C11 P2 N1 P3 -85.1(4) . . . . ?
C30 P2 N1 P3 34.5(4) . . . . ?
C5 Ru1 C1 C6 -29.6(3) . . . . ?
C4 Ru1 C1 C6 -66.1(3) . . . . ?
C2 Ru1 C1 C6 -129.8(4) . . . . ?
C3 Ru1 C1 C6 -102.8(3) . . . . ?
P1 Ru1 C1 C6 54.6(3) . . . . ?
Cl2 Ru1 C1 C6 -129.0(3) . . . . ?
Cl1 Ru1 C1 C6 140.9(3) . . . . ?
C6 Ru1 C1 C2 129.8(4) . . . . ?
C5 Ru1 C1 C2 100.3(3) . . . . ?
C4 Ru1 C1 C2 63.7(3) . . . . ?
C3 Ru1 C1 C2 27.1(3) . . . . ?
P1 Ru1 C1 C2 -175.6(2) . . . . ?
Cl2 Ru1 C1 C2 0.8(5) . . . . ?
Cl1 Ru1 C1 C2 -89.3(3) . . . . ?
C6 Ru1 C1 C7 -115.8(6) . . . . ?
C5 Ru1 C1 C7 -145.4(6) . . . . ?
C4 Ru1 C1 C7 178.1(5) . . . . ?
C2 Ru1 C1 C7 114.3(6) . . . . ?
C3 Ru1 C1 C7 141.4(6) . . . . ?
P1 Ru1 C1 C7 -61.2(5) . . . . ?
Cl2 Ru1 C1 C7 115.1(5) . . . . ?
Cl1 Ru1 C1 C7 25.0(5) . . . . ?
C6 C1 C2 C3 1.8(7) . . . . ?
C7 C1 C2 C3 178.5(5) . . . . ?
Ru1 C1 C2 C3 -52.7(4) . . . . ?
C6 C1 C2 Ru1 54.5(4) . . . . ?
C7 C1 C2 Ru1 -128.9(5) . . . . ?
C6 Ru1 C2 C3 104.2(3) . . . . ?
C5 Ru1 C2 C3 66.1(3) . . . . ?
C1 Ru1 C2 C3 134.9(5) . . . . ?
C4 Ru1 C2 C3 29.2(3) . . . . ?
P1 Ru1 C2 C3 144.6(3) . . . . ?
Cl2 Ru1 C2 C3 -44.8(3) . . . . ?
Cl1 Ru1 C2 C3 -134.5(3) . . . . ?
C6 Ru1 C2 C1 -30.7(3) . . . . ?
C5 Ru1 C2 C1 -68.8(3) . . . . ?
C4 Ru1 C2 C1 -105.7(3) . . . . ?
C3 Ru1 C2 C1 -134.9(5) . . . . ?
P1 Ru1 C2 C1 9.7(5) . . . . ?
Cl2 Ru1 C2 C1 -179.6(2) . . . . ?
Cl1 Ru1 C2 C1 90.7(3) . . . . ?
C1 C2 C3 C4 -1.4(7) . . . . ?
Ru1 C2 C3 C4 -53.4(4) . . . . ?
C1 C2 C3 Ru1 52.0(4) . . . . ?
C6 Ru1 C3 C2 -65.0(3) . . . . ?
C5 Ru1 C3 C2 -102.9(3) . . . . ?
C1 Ru1 C3 C2 -27.7(3) . . . . ?
C4 Ru1 C3 C2 -132.7(4) . . . . ?
P1 Ru1 C3 C2 -140.6(3) . . . . ?
Cl2 Ru1 C3 C2 142.4(3) . . . . ?
Cl1 Ru1 C3 C2 51.5(3) . . . . ?
C6 Ru1 C3 C4 67.7(3) . . . . ?
C5 Ru1 C3 C4 29.8(3) . . . . ?
C1 Ru1 C3 C4 105.0(3) . . . . ?
C2 Ru1 C3 C4 132.7(4) . . . . ?
P1 Ru1 C3 C4 -7.9(5) . . . . ?
Cl2 Ru1 C3 C4 -84.9(3) . . . . ?
Cl1 Ru1 C3 C4 -175.8(2) . . . . ?
C2 C3 C4 C5 -0.2(7) . . . . ?
Ru1 C3 C4 C5 -54.1(4) . . . . ?
C2 C3 C4 C8 -178.2(5) . . . . ?
Ru1 C3 C4 C8 127.9(4) . . . . ?
C2 C3 C4 Ru1 53.9(4) . . . . ?
C6 Ru1 C4 C5 29.4(3) . . . . ?
C1 Ru1 C4 C5 66.4(3) . . . . ?
C2 Ru1 C4 C5 102.5(3) . . . . ?
C3 Ru1 C4 C5 130.7(4) . . . . ?
P1 Ru1 C4 C5 -52.6(3) . . . . ?
Cl2 Ru1 C4 C5 -133.8(3) . . . . ?
Cl1 Ru1 C4 C5 138.7(3) . . . . ?
C6 Ru1 C4 C3 -101.3(3) . . . . ?
C5 Ru1 C4 C3 -130.7(4) . . . . ?
C1 Ru1 C4 C3 -64.3(3) . . . . ?
C2 Ru1 C4 C3 -28.2(3) . . . . ?
P1 Ru1 C4 C3 176.7(2) . . . . ?
Cl2 Ru1 C4 C3 95.5(3) . . . . ?
Cl1 Ru1 C4 C3 8.0(4) . . . . ?
C6 Ru1 C4 C8 146.9(5) . . . . ?
C5 Ru1 C4 C8 117.5(6) . . . . ?
C1 Ru1 C4 C8 -176.0(5) . . . . ?
C2 Ru1 C4 C8 -139.9(5) . . . . ?
C3 Ru1 C4 C8 -111.7(6) . . . . ?
P1 Ru1 C4 C8 64.9(5) . . . . ?
Cl2 Ru1 C4 C8 -16.2(5) . . . . ?
Cl1 Ru1 C4 C8 -103.8(5) . . . . ?
C3 C4 C5 C6 1.3(7) . . . . ?
C8 C4 C5 C6 179.2(4) . . . . ?
Ru1 C4 C5 C6 -53.7(4) . . . . ?
C3 C4 C5 Ru1 55.0(4) . . . . ?
C8 C4 C5 Ru1 -127.1(5) . . . . ?
C6 Ru1 C5 C4 -132.6(4) . . . . ?
C1 Ru1 C5 C4 -103.3(3) . . . . ?
C2 Ru1 C5 C4 -66.1(3) . . . . ?
C3 Ru1 C5 C4 -30.1(3) . . . . ?
P1 Ru1 C5 C4 137.0(3) . . . . ?
Cl2 Ru1 C5 C4 52.0(3) . . . . ?
Cl1 Ru1 C5 C4 -127.9(3) . . . . ?
C1 Ru1 C5 C6 29.2(3) . . . . ?
C4 Ru1 C5 C6 132.6(4) . . . . ?
C2 Ru1 C5 C6 66.5(3) . . . . ?
C3 Ru1 C5 C6 102.4(3) . . . . ?
P1 Ru1 C5 C6 -90.5(3) . . . . ?
Cl2 Ru1 C5 C6 -175.4(2) . . . . ?
Cl1 Ru1 C5 C6 4.6(5) . . . . ?
C2 C1 C6 C5 -0.7(7) . . . . ?
C7 C1 C6 C5 -177.3(5) . . . . ?
Ru1 C1 C6 C5 55.2(4) . . . . ?
C2 C1 C6 Ru1 -55.9(4) . . . . ?
C7 C1 C6 Ru1 127.6(5) . . . . ?
C4 C5 C6 C1 -0.8(7) . . . . ?
Ru1 C5 C6 C1 -55.7(4) . . . . ?
C4 C5 C6 Ru1 54.9(4) . . . . ?
C5 Ru1 C6 C1 132.1(4) . . . . ?
C4 Ru1 C6 C1 103.4(3) . . . . ?
C2 Ru1 C6 C1 30.3(3) . . . . ?
C3 Ru1 C6 C1 66.0(3) . . . . ?
P1 Ru1 C6 C1 -134.7(3) . . . . ?
Cl2 Ru1 C6 C1 140.9(3) . . . . ?
Cl1 Ru1 C6 C1 -45.8(3) . . . . ?
C1 Ru1 C6 C5 -132.1(4) . . . . ?
C4 Ru1 C6 C5 -28.6(3) . . . . ?
C2 Ru1 C6 C5 -101.8(3) . . . . ?
C3 Ru1 C6 C5 -66.1(3) . . . . ?
P1 Ru1 C6 C5 93.2(3) . . . . ?
Cl2 Ru1 C6 C5 8.8(5) . . . . ?
Cl1 Ru1 C6 C5 -177.9(2) . . . . ?
C5 C4 C8 C9 19.7(7) . . . . ?
C3 C4 C8 C9 -162.4(5) . . . . ?
Ru1 C4 C8 C9 -72.4(6) . . . . ?
C5 C4 C8 C10 -105.3(6) . . . . ?
C3 C4 C8 C10 72.6(6) . . . . ?
Ru1 C4 C8 C10 162.5(4) . . . . ?
N1 P2 C11 P1 -47.0(4) . . . . ?
C24 P2 C11 P1 73.8(3) . . . . ?
C30 P2 C11 P1 -172.0(3) . . . . ?
C42 P1 C11 P2 78.6(3) . . . . ?
C36 P1 C11 P2 -32.5(4) . . . . ?
Ru1 P1 C11 P2 -158.0(2) . . . . ?
P3 O2 C12 C17 -131.4(5) . . . . ?
P3 O2 C12 C13 50.7(6) . . . . ?
C17 C12 C13 C14 -0.3(8) . . . . ?
O2 C12 C13 C14 177.5(5) . . . . ?
C12 C13 C14 C15 -0.5(9) . . . . ?
C13 C14 C15 C16 1.2(10) . . . . ?
C14 C15 C16 C17 -0.9(10) . . . . ?
C13 C12 C17 C16 0.5(9) . . . . ?
O2 C12 C17 C16 -177.3(5) . . . . ?
C15 C16 C17 C12 0.1(10) . . . . ?
P3 O3 C18 C19 38.3(6) . . . . ?
P3 O3 C18 C23 -143.0(4) . . . . ?
C23 C18 C19 C20 0.0(7) . . . . ?
O3 C18 C19 C20 178.7(4) . . . . ?
C18 C19 C20 C21 -1.2(8) . . . . ?
C19 C20 C21 C22 1.0(8) . . . . ?
C20 C21 C22 C23 0.3(8) . . . . ?
C19 C18 C23 C22 1.2(7) . . . . ?
O3 C18 C23 C22 -177.6(4) . . . . ?
C21 C22 C23 C18 -1.4(8) . . . . ?
N1 P2 C24 C25 -10.8(5) . . . . ?
C11 P2 C24 C25 -135.1(4) . . . . ?
C30 P2 C24 C25 112.9(4) . . . . ?
N1 P2 C24 C29 171.2(4) . . . . ?
C11 P2 C24 C29 46.9(4) . . . . ?
C30 P2 C24 C29 -65.1(4) . . . . ?
C29 C24 C25 C26 1.0(7) . . . . ?
P2 C24 C25 C26 -177.1(4) . . . . ?
C24 C25 C26 C27 -0.6(8) . . . . ?
C25 C26 C27 C28 0.5(8) . . . . ?
C26 C27 C28 C29 -0.8(8) . . . . ?
C27 C28 C29 C24 1.3(8) . . . . ?
C25 C24 C29 C28 -1.4(7) . . . . ?
P2 C24 C29 C28 176.7(4) . . . . ?
N1 P2 C30 C31 111.7(4) . . . . ?
C24 P2 C30 C31 -8.6(5) . . . . ?
C11 P2 C30 C31 -123.2(4) . . . . ?
N1 P2 C30 C35 -64.3(5) . . . . ?
C24 P2 C30 C35 175.4(4) . . . . ?
C11 P2 C30 C35 60.8(4) . . . . ?
C35 C30 C31 C32 0.3(8) . . . . ?
P2 C30 C31 C32 -175.6(4) . . . . ?
C30 C31 C32 C33 0.1(8) . . . . ?
C31 C32 C33 C34 -0.5(9) . . . . ?
C32 C33 C34 C35 0.6(9) . . . . ?
C33 C34 C35 C30 -0.2(8) . . . . ?
C31 C30 C35 C34 -0.2(8) . . . . ?
P2 C30 C35 C34 175.9(4) . . . . ?
C42 P1 C36 C41 162.8(4) . . . . ?
C11 P1 C36 C41 -84.7(4) . . . . ?
Ru1 P1 C36 C41 38.1(4) . . . . ?
C42 P1 C36 C37 -23.1(5) . . . . ?
C11 P1 C36 C37 89.4(4) . . . . ?
Ru1 P1 C36 C37 -147.8(4) . . . . ?
C41 C36 C37 C38 -1.6(7) . . . . ?
P1 C36 C37 C38 -175.7(4) . . . . ?
C36 C37 C38 C39 1.4(7) . . . . ?
C37 C38 C39 C40 -0.1(8) . . . . ?
C38 C39 C40 C41 -0.9(8) . . . . ?
C39 C40 C41 C36 0.6(8) . . . . ?
C37 C36 C41 C40 0.6(7) . . . . ?
P1 C36 C41 C40 175.1(4) . . . . ?
C36 P1 C42 C43 140.0(4) . . . . ?
C11 P1 C42 C43 28.7(5) . . . . ?
Ru1 P1 C42 C43 -93.6(4) . . . . ?
C36 P1 C42 C47 -46.5(4) . . . . ?
C11 P1 C42 C47 -157.9(4) . . . . ?
Ru1 P1 C42 C47 79.8(4) . . . . ?
C47 C42 C43 C44 1.8(7) . . . . ?
P1 C42 C43 C44 175.3(4) . . . . ?
C42 C43 C44 C45 -0.5(8) . . . . ?
C43 C44 C45 C46 -1.0(8) . . . . ?
C44 C45 C46 C47 1.0(8) . . . . ?
C45 C46 C47 C42 0.4(8) . . . . ?
C43 C42 C47 C46 -1.8(7) . . . . ?
P1 C42 C47 C46 -175.5(4) . . . . ?
